data_7055918
loop_
_publ_author_name
'Yadav, Reena'
'Singh, Ashish Kumar'
'Waghadkar, Yogesh'
'Kociok-K\"ohn, Gabriele'
'Kumar, Abhinav'
'Chauhan, Ratna'
'Rane, Sunit'
'Gosavi, Suresh'

_publ_section_title
;
 1,2-Bis(diphenylphosphino)ethane nickel(ii)
 O,O&#x2032;-dialkyldithiophosphates as potential precursors for nickel
 sulfides
;
_journal_issue 3
_journal_name_full 'New J. Chem.'
_journal_page_first 1327
_journal_paper_doi 10.1039/C6NJ03186B
_journal_volume 41
_journal_year 2017
_chemical_formula_moiety 'C32 H38 Ni O2 P3 S2, F6 P'
_chemical_formula_sum 'C32 H38 F6 Ni O2 P4 S2'
_chemical_formula_weight 815.33
_space_group_crystal_system monoclinic
_space_group_IT_number 14
_space_group_name_Hall '-P 2ybc'
_space_group_name_H-M_alt 'P 1 21/c 1'
_symmetry_space_group_name_Hall '-P 2ybc'
_symmetry_space_group_name_H-M 'P 1 21/c 1'
_atom_sites_solution_hydrogens geom
_audit_creation_method SHELXL-2014/7
_audit_update_record
;
2016-10-05 deposited with the CCDC.
2016-12-21 downloaded from the CCDC.
;
_cell_angle_alpha 90
_cell_angle_beta 100.9207(7)
_cell_angle_gamma 90
_cell_formula_units_Z 4
_cell_length_a 9.51170(10)
_cell_length_b 17.2102(2)
_cell_length_c 22.5279(3)
_cell_measurement_reflns_used 48470
_cell_measurement_temperature 150(2)
_cell_measurement_theta_max 27.485
_cell_measurement_theta_min 2.910
_cell_volume 3620.99(7)
_computing_cell_refinement 'HKL Scalepack (Otwinowski & Minor, 1997)'
_computing_data_collection 'Collect (Nonius BV, 1997-2000)'
_computing_data_reduction
;
 DENZO-SCALEPACK Z. Otwinowski and W. Minor, " 
 Processing of X-ray Diffraction Data Collected in Oscillation Mode ", 
 Methods in Enzymology, Volume 276: Macromolecular Crystallography, 
 part A, p.307-326, 1997,C.W. Carter, Jr. & R. M. Sweet, Eds., Academic Press.
;
_computing_molecular_graphics 'ORTEP3 for Windows - Farrugia, L. J. J. Appl. Crystallogr. 1997, 30, 565'
_computing_publication_material
;
 'WinGX publication routines, Farrugia, 
 L. J., J. Appl. Crystallogr., 1999, 32, 837-838
;
_computing_structure_refinement
;
 SHELXL-2014/7 (Sheldrick, 2014)
 Sheldrick GM (2008) Acta Crystallogr A64:112--122 and 
 C. B. H\"ubschle, G. M. Sheldrick and B. Dittrich
 ShelXle: a Qt graphical user interface for SHELXL
 J. Appl. Cryst., 44, (2011) 1281-1284.
;
_computing_structure_solution
; 
 SIR97- Altomare A., Burla M.C., Camalli M., Cascarano G.L., Giacovazzo C. , 
 Guagliardi A., Moliterni A.G.G., Polidori G.,Spagna R. 
 (1999) J. Appl. Cryst. 32, 115-119
;
_diffrn_ambient_temperature 150(2)
_diffrn_measured_fraction_theta_full 0.992
_diffrn_measured_fraction_theta_max 0.989
_diffrn_measurement_device_type 'Nonius Kappa CCD'
_diffrn_measurement_method '408 1.5 degree images with \f and \w scans'
_diffrn_radiation_monochromator graphite
_diffrn_radiation_source 'fine-focus sealed tube'
_diffrn_radiation_type MoK\a
_diffrn_radiation_wavelength 0.71073
_diffrn_reflns_av_R_equivalents 0.0759
_diffrn_reflns_av_unetI/netI 0.0484
_diffrn_reflns_Laue_measured_fraction_full 0.992
_diffrn_reflns_Laue_measured_fraction_max 0.989
_diffrn_reflns_limit_h_max 12
_diffrn_reflns_limit_h_min -12
_diffrn_reflns_limit_k_max 22
_diffrn_reflns_limit_k_min -22
_diffrn_reflns_limit_l_max 29
_diffrn_reflns_limit_l_min -28
_diffrn_reflns_number 48394
_diffrn_reflns_point_group_measured_fraction_full 0.992
_diffrn_reflns_point_group_measured_fraction_max 0.989
_diffrn_reflns_theta_full 25.242
_diffrn_reflns_theta_max 27.392
_diffrn_reflns_theta_min 3.639
_exptl_absorpt_coefficient_mu 0.888
_exptl_absorpt_correction_T_max 0.804
_exptl_absorpt_correction_T_min 0.705
_exptl_absorpt_correction_type multi-scan
_exptl_absorpt_process_details
;
multi-scan from symmetry-related measurements 
 Sortav (Blessing 1995)
;
_exptl_crystal_colour 'pale orange'
_exptl_crystal_density_diffrn 1.496
_exptl_crystal_description prism
_exptl_crystal_F_000 1680
_exptl_crystal_size_max 0.500
_exptl_crystal_size_mid 0.500
_exptl_crystal_size_min 0.250
_refine_diff_density_max 0.860
_refine_diff_density_min -0.637
_refine_diff_density_rms 0.112
_refine_ls_extinction_method none
_refine_ls_goodness_of_fit_ref 1.115
_refine_ls_hydrogen_treatment constr
_refine_ls_matrix_type full
_refine_ls_number_parameters 428
_refine_ls_number_reflns 8135
_refine_ls_number_restraints 0
_refine_ls_restrained_S_all 1.115
_refine_ls_R_factor_all 0.0802
_refine_ls_R_factor_gt 0.0593
_refine_ls_shift/su_max 0.001
_refine_ls_shift/su_mean 0.000
_refine_ls_structure_factor_coef Fsqd
_refine_ls_weighting_details 'w=1/[\s^2^(Fo^2^)+(0.0273P)^2^+14.7022P] where P=(Fo^2^+2Fc^2^)/3'
_refine_ls_weighting_scheme calc
_refine_ls_wR_factor_gt 0.1291
_refine_ls_wR_factor_ref 0.1370
_reflns_Friedel_coverage 0.000
_reflns_number_gt 6348
_reflns_number_total 8135
_reflns_threshold_expression 'I > 2\s(I)'
_cod_data_source_file c6nj03186b2.cif
_cod_data_source_block k14gkk7
_cod_depositor_comments 'Adding full bibliography for 7055917--7055919.cif.'
_cod_database_code 7055918
_shelx_shelxl_version_number 2014/7
_shelx_space_group_comment
;
The symmetry employed for this shelxl refinement is uniquely defined
by the following loop, which should always be used as a source of
symmetry information in preference to the above space-group names.
They are only intended as comments.
;
_shelx_estimated_absorpt_t_min 0.665
_shelx_estimated_absorpt_t_max 0.808

loop_
_space_group_symop_operation_xyz
'x, y, z'
'-x, y+1/2, -z+1/2'
'-x, -y, -z'
'x, -y-1/2, z-1/2'

loop_
_atom_site_label
_atom_site_type_symbol
_atom_site_fract_x
_atom_site_fract_y
_atom_site_fract_z
_atom_site_U_iso_or_equiv
_atom_site_adp_type
_atom_site_occupancy
_atom_site_site_symmetry_order
_atom_site_calc_flag
_atom_site_refinement_flags_posn
_atom_site_refinement_flags_adp
Ni Ni 0.86251(5) 0.23575(3) 0.61566(2) 0.01858(12) Uani 1 1 d . .
S1 S 0.92872(11) 0.11121(6) 0.62717(5) 0.0253(2) Uani 1 1 d . .
S2 S 0.63518(10) 0.19900(6) 0.60913(5) 0.0246(2) Uani 1 1 d . .
P1 P 1.08010(10) 0.27209(6) 0.61660(5) 0.0204(2) Uani 1 1 d . .
P2 P 0.80472(11) 0.35677(6) 0.60780(5) 0.0204(2) Uani 1 1 d . .
P3 P 0.71925(11) 0.09524(6) 0.59632(5) 0.0213(2) Uani 1 1 d . .
O1 O 0.6851(3) 0.06952(16) 0.52829(12) 0.0254(6) Uani 1 1 d . .
O2 O 0.6515(3) 0.02438(15) 0.62450(12) 0.0257(6) Uani 1 1 d . .
C1 C 1.0848(4) 0.3778(2) 0.60325(19) 0.0259(9) Uani 1 1 d . .
H1A H 1.1156 0.4051 0.6422 0.031 Uiso 1 1 calc R U
H1B H 1.1552 0.3894 0.5772 0.031 Uiso 1 1 calc R U
C2 C 0.9373(4) 0.4070(2) 0.57278(19) 0.0250(8) Uani 1 1 d . .
H2A H 0.9205 0.3959 0.5289 0.030 Uiso 1 1 calc R U
H2B H 0.9304 0.4639 0.5784 0.030 Uiso 1 1 calc R U
C3 C 1.2079(4) 0.2549(2) 0.68630(18) 0.0246(8) Uani 1 1 d . .
C4 C 1.1630(5) 0.2276(2) 0.73741(19) 0.0281(9) Uani 1 1 d . .
H4 H 1.0642 0.2179 0.7362 0.034 Uiso 1 1 calc R U
C5 C 1.2610(5) 0.2143(3) 0.7904(2) 0.0330(10) Uani 1 1 d . .
H5 H 1.2295 0.1960 0.8254 0.040 Uiso 1 1 calc R U
C6 C 1.4043(5) 0.2279(3) 0.7918(2) 0.0367(11) Uani 1 1 d . .
H6 H 1.4721 0.2172 0.8276 0.044 Uiso 1 1 calc R U
C7 C 1.4503(5) 0.2570(3) 0.7414(2) 0.0368(11) Uani 1 1 d . .
H7 H 1.5488 0.2681 0.7431 0.044 Uiso 1 1 calc R U
C8 C 1.3525(4) 0.2700(3) 0.6884(2) 0.0320(10) Uani 1 1 d . .
H8 H 1.3841 0.2891 0.6536 0.038 Uiso 1 1 calc R U
C9 C 1.1526(4) 0.2250(2) 0.55716(19) 0.0250(8) Uani 1 1 d . .
C10 C 1.2412(5) 0.1600(3) 0.5684(2) 0.0318(10) Uani 1 1 d . .
H10 H 1.2713 0.1422 0.6087 0.038 Uiso 1 1 calc R U
C11 C 1.2856(5) 0.1212(3) 0.5214(2) 0.0379(11) Uani 1 1 d . .
H11 H 1.3473 0.0775 0.5295 0.045 Uiso 1 1 calc R U
C12 C 1.2395(5) 0.1465(3) 0.4620(2) 0.0388(11) Uani 1 1 d . .
H12 H 1.2689 0.1196 0.4296 0.047 Uiso 1 1 calc R U
C13 C 1.1517(5) 0.2101(3) 0.4503(2) 0.0406(12) Uani 1 1 d . .
H13 H 1.1207 0.2270 0.4097 0.049 Uiso 1 1 calc R U
C14 C 1.1076(5) 0.2503(3) 0.4972(2) 0.0322(10) Uani 1 1 d . .
H14 H 1.0475 0.2945 0.4887 0.039 Uiso 1 1 calc R U
C15 C 0.6304(4) 0.3828(2) 0.56482(19) 0.0248(8) Uani 1 1 d . .
C16 C 0.5913(5) 0.3533(3) 0.5062(2) 0.0316(10) Uani 1 1 d . .
H16 H 0.6562 0.3215 0.4899 0.038 Uiso 1 1 calc R U
C17 C 0.4581(5) 0.3704(3) 0.4719(2) 0.0399(11) Uani 1 1 d . .
H17 H 0.4318 0.3500 0.4321 0.048 Uiso 1 1 calc R U
C18 C 0.3633(5) 0.4170(3) 0.4952(2) 0.0409(12) Uani 1 1 d . .
H18 H 0.2720 0.4287 0.4716 0.049 Uiso 1 1 calc R U
C19 C 0.4025(5) 0.4467(3) 0.5531(2) 0.0367(11) Uani 1 1 d . .
H19 H 0.3379 0.4793 0.5689 0.044 Uiso 1 1 calc R U
C20 C 0.5349(5) 0.4293(2) 0.5884(2) 0.0303(9) Uani 1 1 d . .
H20 H 0.5600 0.4491 0.6284 0.036 Uiso 1 1 calc R U
C21 C 0.8208(4) 0.3977(2) 0.68245(18) 0.0234(8) Uani 1 1 d . .
C22 C 0.8383(5) 0.4772(2) 0.6929(2) 0.0323(10) Uani 1 1 d . .
H22 H 0.8402 0.5116 0.6601 0.039 Uiso 1 1 calc R U
C23 C 0.8531(6) 0.5060(3) 0.7511(2) 0.0380(11) Uani 1 1 d . .
H23 H 0.8643 0.5603 0.7581 0.046 Uiso 1 1 calc R U
C24 C 0.8514(6) 0.4559(3) 0.7990(2) 0.0387(11) Uani 1 1 d . .
H24 H 0.8623 0.4762 0.8388 0.046 Uiso 1 1 calc R U
C25 C 0.8342(5) 0.3771(3) 0.7898(2) 0.0332(10) Uani 1 1 d . .
H25 H 0.8329 0.3432 0.8230 0.040 Uiso 1 1 calc R U
C26 C 0.8186(5) 0.3475(2) 0.73106(19) 0.0263(9) Uani 1 1 d . .
H26 H 0.8065 0.2932 0.7242 0.032 Uiso 1 1 calc R U
C27 C 0.7357(5) 0.1186(3) 0.48223(18) 0.0283(9) Uani 1 1 d . .
H27 H 0.7715 0.1691 0.5011 0.034 Uiso 1 1 calc R U
C28 C 0.8569(6) 0.0768(3) 0.4623(2) 0.0421(12) Uani 1 1 d . .
H28A H 0.8905 0.1073 0.4309 0.063 Uiso 1 1 calc R U
H28B H 0.8240 0.0258 0.4459 0.063 Uiso 1 1 calc R U
H28C H 0.9356 0.0700 0.4969 0.063 Uiso 1 1 calc R U
C29 C 0.6066(6) 0.1337(3) 0.4330(2) 0.0459(13) Uani 1 1 d . .
H29A H 0.6356 0.1644 0.4007 0.069 Uiso 1 1 calc R U
H29B H 0.5344 0.1624 0.4499 0.069 Uiso 1 1 calc R U
H29C H 0.5662 0.0841 0.4165 0.069 Uiso 1 1 calc R U
C30 C 0.6681(5) 0.0184(3) 0.69145(19) 0.0334(10) Uani 1 1 d . .
H30 H 0.7351 0.0596 0.7113 0.040 Uiso 1 1 calc R U
C31 C 0.7320(7) -0.0607(3) 0.7074(2) 0.0499(14) Uani 1 1 d . .
H31A H 0.7442 -0.0687 0.7511 0.075 Uiso 1 1 calc R U
H31B H 0.8254 -0.0640 0.6952 0.075 Uiso 1 1 calc R U
H31C H 0.6681 -0.1006 0.6863 0.075 Uiso 1 1 calc R U
C32 C 0.5228(6) 0.0299(4) 0.7070(2) 0.0507(14) Uani 1 1 d . .
H32A H 0.5305 0.0272 0.7510 0.076 Uiso 1 1 calc R U
H32B H 0.4578 -0.0108 0.6877 0.076 Uiso 1 1 calc R U
H32C H 0.4852 0.0809 0.6925 0.076 Uiso 1 1 calc R U
P4 P 0.83814(14) 0.37101(7) 0.35952(5) 0.0321(3) Uani 1 1 d . .
F1 F 0.9998(4) 0.3545(3) 0.3606(2) 0.0927(15) Uani 1 1 d . .
F2 F 0.7901(6) 0.3294(2) 0.29635(16) 0.0880(14) Uani 1 1 d . .
F3 F 0.8504(4) 0.45164(18) 0.32614(14) 0.0560(9) Uani 1 1 d . .
F4 F 0.8791(4) 0.4145(2) 0.42298(14) 0.0690(11) Uani 1 1 d . .
F5 F 0.8241(4) 0.29141(19) 0.39389(17) 0.0649(10) Uani 1 1 d . .
F6 F 0.6742(4) 0.3888(2) 0.3597(2) 0.0745(11) Uani 1 1 d . .

loop_
_atom_site_aniso_label
_atom_site_aniso_U_11
_atom_site_aniso_U_22
_atom_site_aniso_U_33
_atom_site_aniso_U_23
_atom_site_aniso_U_13
_atom_site_aniso_U_12
Ni 0.0175(2) 0.0157(2) 0.0226(2) -0.00045(19) 0.00375(19) -0.00077(18)
S1 0.0221(5) 0.0172(5) 0.0349(5) 0.0019(4) 0.0013(4) 0.0009(4)
S2 0.0184(5) 0.0206(5) 0.0358(6) -0.0027(4) 0.0072(4) -0.0018(4)
P1 0.0178(5) 0.0195(5) 0.0244(5) -0.0010(4) 0.0050(4) -0.0005(4)
P2 0.0217(5) 0.0164(5) 0.0238(5) 0.0005(4) 0.0060(4) -0.0002(4)
P3 0.0227(5) 0.0186(5) 0.0224(5) -0.0013(4) 0.0037(4) -0.0024(4)
O1 0.0337(16) 0.0236(14) 0.0189(13) -0.0020(11) 0.0050(12) -0.0085(12)
O2 0.0357(16) 0.0172(13) 0.0240(14) -0.0002(11) 0.0050(12) -0.0092(12)
C1 0.025(2) 0.022(2) 0.032(2) 0.0002(17) 0.0076(17) -0.0063(16)
C2 0.026(2) 0.0201(19) 0.030(2) 0.0017(16) 0.0109(17) -0.0009(16)
C3 0.024(2) 0.022(2) 0.027(2) -0.0052(16) 0.0041(16) 0.0018(16)
C4 0.025(2) 0.028(2) 0.033(2) -0.0041(18) 0.0071(18) -0.0038(17)
C5 0.040(3) 0.028(2) 0.029(2) -0.0005(18) 0.0020(19) 0.0001(19)
C6 0.034(2) 0.034(2) 0.036(2) -0.004(2) -0.008(2) 0.008(2)
C7 0.023(2) 0.050(3) 0.037(2) -0.008(2) 0.0027(19) -0.001(2)
C8 0.021(2) 0.041(3) 0.035(2) -0.005(2) 0.0070(18) -0.0024(19)
C9 0.022(2) 0.024(2) 0.031(2) -0.0048(17) 0.0101(17) -0.0048(16)
C10 0.023(2) 0.030(2) 0.042(3) -0.0073(19) 0.0052(19) -0.0010(18)
C11 0.028(2) 0.037(3) 0.050(3) -0.012(2) 0.010(2) 0.001(2)
C12 0.033(3) 0.047(3) 0.041(3) -0.017(2) 0.018(2) -0.008(2)
C13 0.044(3) 0.053(3) 0.027(2) -0.006(2) 0.013(2) -0.006(2)
C14 0.037(2) 0.031(2) 0.029(2) 0.0006(18) 0.0094(19) 0.0001(19)
C15 0.025(2) 0.0205(19) 0.029(2) 0.0037(16) 0.0063(17) 0.0004(16)
C16 0.033(2) 0.028(2) 0.033(2) 0.0009(18) 0.0047(19) 0.0038(18)
C17 0.039(3) 0.037(3) 0.039(3) 0.006(2) -0.004(2) -0.003(2)
C18 0.027(2) 0.036(3) 0.058(3) 0.017(2) 0.002(2) -0.002(2)
C19 0.024(2) 0.026(2) 0.062(3) 0.009(2) 0.013(2) 0.0007(18)
C20 0.027(2) 0.022(2) 0.044(3) 0.0003(18) 0.0118(19) -0.0011(17)
C21 0.021(2) 0.024(2) 0.026(2) -0.0019(16) 0.0067(16) 0.0024(16)
C22 0.043(3) 0.021(2) 0.032(2) 0.0019(17) 0.004(2) -0.0033(19)
C23 0.058(3) 0.024(2) 0.032(2) -0.0050(18) 0.008(2) -0.007(2)
C24 0.054(3) 0.032(2) 0.029(2) -0.0082(19) 0.007(2) -0.006(2)
C25 0.044(3) 0.028(2) 0.031(2) -0.0014(18) 0.013(2) -0.0076(19)
C26 0.033(2) 0.0171(19) 0.031(2) -0.0009(16) 0.0096(18) -0.0021(17)
C27 0.033(2) 0.031(2) 0.021(2) 0.0045(17) 0.0065(17) -0.0062(18)
C28 0.048(3) 0.045(3) 0.039(3) -0.001(2) 0.021(2) 0.004(2)
C29 0.038(3) 0.065(4) 0.033(3) 0.011(2) 0.001(2) -0.010(3)
C30 0.049(3) 0.032(2) 0.019(2) 0.0017(17) 0.0064(19) -0.011(2)
C31 0.073(4) 0.034(3) 0.040(3) 0.009(2) 0.002(3) -0.004(3)
C32 0.059(4) 0.062(4) 0.037(3) -0.005(3) 0.022(3) -0.009(3)
P4 0.0405(7) 0.0279(6) 0.0283(6) -0.0012(5) 0.0076(5) -0.0032(5)
F1 0.059(2) 0.090(3) 0.141(4) 0.043(3) 0.050(3) 0.023(2)
F2 0.167(4) 0.051(2) 0.043(2) -0.0215(17) 0.010(2) -0.012(2)
F3 0.082(2) 0.0381(17) 0.0427(17) 0.0120(13) -0.0008(16) -0.0096(16)
F4 0.105(3) 0.066(2) 0.0306(16) -0.0068(15) -0.0009(17) -0.021(2)
F5 0.080(3) 0.0409(18) 0.072(2) 0.0206(16) 0.0090(19) -0.0121(17)
F6 0.044(2) 0.078(3) 0.100(3) 0.009(2) 0.008(2) -0.0015(18)

loop_
_atom_type_symbol
_atom_type_description
_atom_type_scat_dispersion_real
_atom_type_scat_dispersion_imag
_atom_type_scat_source
C C 0.0033 0.0016 'International Tables Vol C Tables 4.2.6.8 and 6.1.1.4'
H H 0.0000 0.0000 'International Tables Vol C Tables 4.2.6.8 and 6.1.1.4'
O O 0.0106 0.0060 'International Tables Vol C Tables 4.2.6.8 and 6.1.1.4'
S S 0.1246 0.1234 'International Tables Vol C Tables 4.2.6.8 and 6.1.1.4'
P P 0.1023 0.0942 'International Tables Vol C Tables 4.2.6.8 and 6.1.1.4'
F F 0.0171 0.0103 'International Tables Vol C Tables 4.2.6.8 and 6.1.1.4'
Ni Ni 0.3393 1.1124 'International Tables Vol C Tables 4.2.6.8 and 6.1.1.4'

loop_
_geom_angle_atom_site_label_1
_geom_angle_atom_site_label_2
_geom_angle_atom_site_label_3
_geom_angle
P2 Ni P1 87.12(4)
P2 Ni S2 92.27(4)
P1 Ni S2 176.82(5)
P2 Ni S1 177.73(5)
P1 Ni S1 91.61(4)
S2 Ni S1 89.09(4)
P2 Ni P3 136.18(4)
P1 Ni P3 134.18(4)
S2 Ni P3 45.59(3)
S1 Ni P3 45.60(4)
P3 S1 Ni 81.45(5)
P3 S2 Ni 81.58(5)
C9 P1 C3 106.26(19)
C9 P1 C1 107.24(19)
C3 P1 C1 105.55(19)
C9 P1 Ni 111.22(14)
C3 P1 Ni 116.37(14)
C1 P1 Ni 109.69(14)
C21 P2 C15 108.03(19)
C21 P2 C2 105.91(19)
C15 P2 C2 106.78(19)
C21 P2 Ni 109.04(14)
C15 P2 Ni 118.49(14)
C2 P2 Ni 107.90(14)
O2 P3 O1 98.70(15)
O2 P3 S2 115.45(12)
O1 P3 S2 112.24(12)
O2 P3 S1 115.12(13)
O1 P3 S1 112.71(12)
S2 P3 S1 103.07(6)
O2 P3 Ni 147.43(11)
O1 P3 Ni 113.87(11)
S2 P3 Ni 52.83(4)
S1 P3 Ni 52.95(4)
C27 O1 P3 119.2(2)
C30 O2 P3 119.4(2)
C2 C1 P1 110.4(3)
C2 C1 H1A 109.6
P1 C1 H1A 109.6
C2 C1 H1B 109.6
P1 C1 H1B 109.6
H1A C1 H1B 108.1
C1 C2 P2 107.5(3)
C1 C2 H2A 110.2
P2 C2 H2A 110.2
C1 C2 H2B 110.2
P2 C2 H2B 110.2
H2A C2 H2B 108.5
C4 C3 C8 119.5(4)
C4 C3 P1 120.8(3)
C8 C3 P1 119.6(3)
C3 C4 C5 120.6(4)
C3 C4 H4 119.7
C5 C4 H4 119.7
C6 C5 C4 119.5(4)
C6 C5 H5 120.2
C4 C5 H5 120.2
C5 C6 C7 120.4(4)
C5 C6 H6 119.8
C7 C6 H6 119.8
C8 C7 C6 119.9(4)
C8 C7 H7 120.0
C6 C7 H7 120.0
C7 C8 C3 119.9(4)
C7 C8 H8 120.0
C3 C8 H8 120.0
C10 C9 C14 119.0(4)
C10 C9 P1 121.8(3)
C14 C9 P1 118.9(3)
C11 C10 C9 120.7(5)
C11 C10 H10 119.7
C9 C10 H10 119.7
C10 C11 C12 119.8(5)
C10 C11 H11 120.1
C12 C11 H11 120.1
C13 C12 C11 120.1(4)
C13 C12 H12 119.9
C11 C12 H12 119.9
C12 C13 C14 120.7(5)
C12 C13 H13 119.7
C14 C13 H13 119.7
C13 C14 C9 119.7(4)
C13 C14 H14 120.2
C9 C14 H14 120.2
C20 C15 C16 119.6(4)
C20 C15 P2 122.4(3)
C16 C15 P2 117.9(3)
C17 C16 C15 120.1(4)
C17 C16 H16 119.9
C15 C16 H16 119.9
C18 C17 C16 120.3(5)
C18 C17 H17 119.9
C16 C17 H17 119.9
C17 C18 C19 119.6(5)
C17 C18 H18 120.2
C19 C18 H18 120.2
C18 C19 C20 120.9(4)
C18 C19 H19 119.6
C20 C19 H19 119.6
C19 C20 C15 119.5(4)
C19 C20 H20 120.3
C15 C20 H20 120.3
C22 C21 C26 119.6(4)
C22 C21 P2 121.9(3)
C26 C21 P2 118.5(3)
C23 C22 C21 120.0(4)
C23 C22 H22 120.0
C21 C22 H22 120.0
C22 C23 C24 120.1(4)
C22 C23 H23 119.9
C24 C23 H23 119.9
C25 C24 C23 121.0(4)
C25 C24 H24 119.5
C23 C24 H24 119.5
C24 C25 C26 119.3(4)
C24 C25 H25 120.4
C26 C25 H25 120.4
C21 C26 C25 120.1(4)
C21 C26 H26 120.0
C25 C26 H26 120.0
O1 C27 C28 107.8(4)
O1 C27 C29 106.5(3)
C28 C27 C29 115.2(4)
O1 C27 H27 109.0
C28 C27 H27 109.0
C29 C27 H27 109.0
C27 C28 H28A 109.5
C27 C28 H28B 109.5
H28A C28 H28B 109.5
C27 C28 H28C 109.5
H28A C28 H28C 109.5
H28B C28 H28C 109.5
C27 C29 H29A 109.5
C27 C29 H29B 109.5
H29A C29 H29B 109.5
C27 C29 H29C 109.5
H29A C29 H29C 109.5
H29B C29 H29C 109.5
O2 C30 C32 107.6(4)
O2 C30 C31 105.3(4)
C32 C30 C31 114.3(4)
O2 C30 H30 109.8
C32 C30 H30 109.8
C31 C30 H30 109.8
C30 C31 H31A 109.5
C30 C31 H31B 109.5
H31A C31 H31B 109.5
C30 C31 H31C 109.5
H31A C31 H31C 109.5
H31B C31 H31C 109.5
C30 C32 H32A 109.5
C30 C32 H32B 109.5
H32A C32 H32B 109.5
C30 C32 H32C 109.5
H32A C32 H32C 109.5
H32B C32 H32C 109.5
F1 P4 F2 92.7(3)
F1 P4 F6 178.8(3)
F2 P4 F6 88.5(3)
F1 P4 F5 90.5(2)
F2 P4 F5 90.7(2)
F6 P4 F5 89.5(2)
F1 P4 F3 90.4(2)
F2 P4 F3 90.22(19)
F6 P4 F3 89.6(2)
F5 P4 F3 178.7(2)
F1 P4 F4 90.0(3)
F2 P4 F4 177.3(3)
F6 P4 F4 88.8(2)
F5 P4 F4 89.8(2)
F3 P4 F4 89.28(18)

loop_
_geom_bond_atom_site_label_1
_geom_bond_atom_site_label_2
_geom_bond_distance
Ni P2 2.1529(11)
Ni P1 2.1584(11)
Ni S2 2.2308(11)
Ni S1 2.2350(11)
Ni P3 2.7694(11)
S1 P3 2.0010(15)
S2 P3 1.9998(14)
P1 C9 1.810(4)
P1 C3 1.818(4)
P1 C1 1.846(4)
P2 C21 1.803(4)
P2 C15 1.811(4)
P2 C2 1.827(4)
P3 O2 1.569(3)
P3 O1 1.569(3)
O1 C27 1.487(5)
O2 C30 1.490(5)
C1 C2 1.526(6)
C1 H1A 0.9900
C1 H1B 0.9900
C2 H2A 0.9900
C2 H2B 0.9900
C3 C4 1.384(6)
C3 C8 1.392(6)
C4 C5 1.387(6)
C4 H4 0.9500
C5 C6 1.377(7)
C5 H5 0.9500
C6 C7 1.387(7)
C6 H6 0.9500
C7 C8 1.384(6)
C7 H7 0.9500
C8 H8 0.9500
C9 C10 1.394(6)
C9 C14 1.407(6)
C10 C11 1.384(6)
C10 H10 0.9500
C11 C12 1.396(7)
C11 H11 0.9500
C12 C13 1.372(7)
C12 H12 0.9500
C13 C14 1.392(6)
C13 H13 0.9500
C14 H14 0.9500
C15 C20 1.390(6)
C15 C16 1.398(6)
C16 C17 1.385(6)
C16 H16 0.9500
C17 C18 1.383(7)
C17 H17 0.9500
C18 C19 1.384(7)
C18 H18 0.9500
C19 C20 1.389(6)
C19 H19 0.9500
C20 H20 0.9500
C21 C22 1.393(6)
C21 C26 1.398(6)
C22 C23 1.382(6)
C22 H22 0.9500
C23 C24 1.383(7)
C23 H23 0.9500
C24 C25 1.378(6)
C24 H24 0.9500
C25 C26 1.399(6)
C25 H25 0.9500
C26 H26 0.9500
C27 C28 1.498(6)
C27 C29 1.513(6)
C27 H27 1.0000
C28 H28A 0.9800
C28 H28B 0.9800
C28 H28C 0.9800
C29 H29A 0.9800
C29 H29B 0.9800
C29 H29C 0.9800
C30 C32 1.502(7)
C30 C31 1.506(7)
C30 H30 1.0000
C31 H31A 0.9800
C31 H31B 0.9800
C31 H31C 0.9800
C32 H32A 0.9800
C32 H32B 0.9800
C32 H32C 0.9800
P4 F1 1.559(4)
P4 F2 1.581(3)
P4 F6 1.590(4)
P4 F5 1.592(3)
P4 F3 1.593(3)
P4 F4 1.595(3)

loop_
_geom_torsion_atom_site_label_1
_geom_torsion_atom_site_label_2
_geom_torsion_atom_site_label_3
_geom_torsion_atom_site_label_4
_geom_torsion
O2 P3 O1 C27 -177.5(3)
S2 P3 O1 C27 60.4(3)
S1 P3 O1 C27 -55.5(3)
Ni P3 O1 C27 2.6(3)
O1 P3 O2 C30 174.8(3)
S2 P3 O2 C30 -65.4(3)
S1 P3 O2 C30 54.5(3)
Ni P3 O2 C30 -5.3(4)
C9 P1 C1 C2 100.2(3)
C3 P1 C1 C2 -146.8(3)
Ni P1 C1 C2 -20.7(3)
P1 C1 C2 P2 40.2(3)
C21 P2 C2 C1 72.1(3)
C15 P2 C2 C1 -172.9(3)
Ni P2 C2 C1 -44.5(3)
C9 P1 C3 C4 -131.0(3)
C1 P1 C3 C4 115.3(4)
Ni P1 C3 C4 -6.6(4)
C9 P1 C3 C8 49.5(4)
C1 P1 C3 C8 -64.2(4)
Ni P1 C3 C8 173.9(3)
C8 C3 C4 C5 -0.7(6)
P1 C3 C4 C5 179.7(3)
C3 C4 C5 C6 -0.5(7)
C4 C5 C6 C7 2.1(7)
C5 C6 C7 C8 -2.3(7)
C6 C7 C8 C3 1.1(7)
C4 C3 C8 C7 0.5(7)
P1 C3 C8 C7 180.0(4)
C3 P1 C9 C10 28.6(4)
C1 P1 C9 C10 141.1(3)
Ni P1 C9 C10 -99.0(3)
C3 P1 C9 C14 -157.4(3)
C1 P1 C9 C14 -44.9(4)
Ni P1 C9 C14 75.0(3)
C14 C9 C10 C11 0.6(6)
P1 C9 C10 C11 174.6(3)
C9 C10 C11 C12 -1.1(7)
C10 C11 C12 C13 0.8(7)
C11 C12 C13 C14 0.0(7)
C12 C13 C14 C9 -0.5(7)
C10 C9 C14 C13 0.2(6)
P1 C9 C14 C13 -174.0(4)
C21 P2 C15 C20 2.3(4)
C2 P2 C15 C20 -111.2(4)
Ni P2 C15 C20 126.9(3)
C21 P2 C15 C16 -176.5(3)
C2 P2 C15 C16 70.0(4)
Ni P2 C15 C16 -51.9(4)
C20 C15 C16 C17 0.0(6)
P2 C15 C16 C17 178.9(4)
C15 C16 C17 C18 0.3(7)
C16 C17 C18 C19 0.1(7)
C17 C18 C19 C20 -0.9(7)
C18 C19 C20 C15 1.3(7)
C16 C15 C20 C19 -0.8(6)
P2 C15 C20 C19 -179.6(3)
C15 P2 C21 C22 -72.1(4)
C2 P2 C21 C22 42.0(4)
Ni P2 C21 C22 157.9(3)
C15 P2 C21 C26 109.3(3)
C2 P2 C21 C26 -136.6(3)
Ni P2 C21 C26 -20.7(4)
C26 C21 C22 C23 -0.1(7)
P2 C21 C22 C23 -178.7(4)
C21 C22 C23 C24 0.4(8)
C22 C23 C24 C25 -0.5(8)
C23 C24 C25 C26 0.2(8)
C22 C21 C26 C25 -0.1(6)
P2 C21 C26 C25 178.5(3)
C24 C25 C26 C21 0.1(7)
P3 O1 C27 C28 107.6(4)
P3 O1 C27 C29 -128.2(4)
P3 O2 C30 C32 112.0(4)
P3 O2 C30 C31 -125.8(4)
